data_7714679
loop_
_publ_author_name
'Atta, Sayan'
'Mandal, Amit'
'Saha, Rahul'
'Majumdar, Amit'

_publ_section_title
;
 Reduction of nitrite to nitric oxide and generation of reactive chalcogen
 species by mononuclear Fe(II) and Zn(II) complexes of thiolate and
 selenolate.
;
_journal_issue 3
_journal_name_full 'Dalton transactions (Cambridge, England : 2003)'
_journal_page_first 949
_journal_page_last 965
_journal_paper_doi 10.1039/d3dt03768a
_journal_volume 53
_journal_year 2024
_chemical_formula_moiety 'C42 H36 Fe2 N6 O4, 2(C24 H20 B)'
_chemical_formula_sum 'C90 H76 B2 Fe2 N6 O4'
_chemical_formula_weight 1438.88
_space_group_crystal_system triclinic
_space_group_IT_number 2
_space_group_name_Hall '-P 1'
_space_group_name_H-M_alt 'P -1'
_atom_sites_solution_hydrogens geom
_atom_sites_solution_primary dual
_audit_creation_date 2022-12-31
_audit_creation_method
;
Olex2 1.2
(compiled 2018.05.29 svn.r3508 for OlexSys, GUI svn.r5506)
;
_audit_update_record
;
2022-12-31 deposited with the CCDC.	2023-12-11 downloaded from the CCDC.
;
_cell_angle_alpha 103.670(3)
_cell_angle_beta 110.022(3)
_cell_angle_gamma 104.957(3)
_cell_formula_units_Z 1
_cell_length_a 11.1974(12)
_cell_length_b 12.5730(12)
_cell_length_c 14.8997(12)
_cell_measurement_reflns_used 4075
_cell_measurement_temperature 145(2)
_cell_measurement_theta_max 24.94
_cell_measurement_theta_min 2.54
_cell_volume 1778.1(3)
_computing_cell_refinement 'SAINT V8.38A (?, 2016)'
_computing_data_reduction 'SAINT V8.38A (?, 2016)'
_computing_molecular_graphics 'Olex2 (Dolomanov et al., 2009)'
_computing_publication_material 'Olex2 (Dolomanov et al., 2009)'
_computing_structure_refinement 'ShelXL (Sheldrick, 2015)'
_computing_structure_solution 'ShelXT (Sheldrick, 2015)'
_diffrn_ambient_temperature 145.01
_diffrn_measured_fraction_theta_full 0.991
_diffrn_measured_fraction_theta_max 0.990
_diffrn_measurement_device_type 'Bruker D8VENTURE with PHOTON II Detector'
_diffrn_measurement_method 'phi, omega and kappa scan'
_diffrn_radiation_probe x-ray
_diffrn_radiation_type MoK\a
_diffrn_radiation_wavelength 0.71073
_diffrn_reflns_av_R_equivalents 0.0618
_diffrn_reflns_av_unetI/netI 0.0845
_diffrn_reflns_Laue_measured_fraction_full 0.991
_diffrn_reflns_Laue_measured_fraction_max 0.990
_diffrn_reflns_limit_h_max 13
_diffrn_reflns_limit_h_min -13
_diffrn_reflns_limit_k_max 14
_diffrn_reflns_limit_k_min -14
_diffrn_reflns_limit_l_max 17
_diffrn_reflns_limit_l_min -17
_diffrn_reflns_number 16800
_diffrn_reflns_point_group_measured_fraction_full 0.991
_diffrn_reflns_point_group_measured_fraction_max 0.990
_diffrn_reflns_theta_full 25.070
_diffrn_reflns_theta_max 25.070
_diffrn_reflns_theta_min 2.767
_diffrn_source_type Micro-focus
_diffrn_standards_number 0
_exptl_absorpt_coefficient_mu 0.468
_exptl_absorpt_correction_T_max 0.7452
_exptl_absorpt_correction_T_min 0.6730
_exptl_absorpt_correction_type multi-scan
_exptl_absorpt_process_details
;
SADABS-2016/2 (Bruker,2016/2) was used for absorption correction.
wR2(int) was 0.1222 before and 0.0573 after correction.
The Ratio of minimum to maximum transmission is 0.9031.
The \l/2 correction factor is Not present.
;
_exptl_crystal_colour brown
_exptl_crystal_density_diffrn 1.344
_exptl_crystal_density_method 'not measured'
_exptl_crystal_description block
_exptl_crystal_F_000 752
_exptl_crystal_size_max 0.24
_exptl_crystal_size_mid 0.22
_exptl_crystal_size_min 0.2
_refine_diff_density_max 1.401
_refine_diff_density_min -0.561
_refine_diff_density_rms 0.077
_refine_ls_extinction_method none
_refine_ls_goodness_of_fit_ref 1.035
_refine_ls_hydrogen_treatment constr
_refine_ls_matrix_type full
_refine_ls_number_parameters 468
_refine_ls_number_reflns 6248
_refine_ls_number_restraints 1
_refine_ls_restrained_S_all 1.057
_refine_ls_R_factor_all 0.1019
_refine_ls_R_factor_gt 0.0659
_refine_ls_shift/su_max 0.001
_refine_ls_shift/su_mean 0.000
_refine_ls_structure_factor_coef Fsqd
_refine_ls_weighting_details 'w=1/[\s^2^(Fo^2^)+(0.0552P)^2^+3.5302P] where P=(Fo^2^+2Fc^2^)/3'
_refine_ls_weighting_scheme calc
_refine_ls_wR_factor_gt 0.1421
_refine_ls_wR_factor_ref 0.1637
_reflns_Friedel_coverage 0.000
_reflns_number_gt 4425
_reflns_number_total 6248
_reflns_threshold_expression 'I > 2\s(I)'
_cod_data_source_file d3dt03768a2.cif
_cod_data_source_block mo_am061221c_0ma
_cod_depositor_comments 'Adding full bibliography for 7714674--7714686.cif.'
_cod_database_code 7714679
_shelx_shelxl_version_number 2018/3
_shelx_space_group_comment
;
The symmetry employed for this shelxl refinement is uniquely defined
by the following loop, which should always be used as a source of
symmetry information in preference to the above space-group names.
They are only intended as comments.
;
_shelx_estimated_absorpt_t_max 0.912
_shelx_estimated_absorpt_t_min 0.896
_olex2_refinement_description
;
1. Fixed Uiso
 At 1.2 times of:
  All C(H) groups, All C(H,H) groups
 At 1.5 times of:
  All C(H,H,H) groups
2. Restrained distances
 Fe1-O1A \\sim Fe1-O1B
 with sigma of 0.02
3. Uiso/Uaniso restraints and constraints
Uanis(C3) = Uanis(O1B) = Uanis(O1A)
4. Others
 Sof(O1B)=1-FVAR(1)
 Sof(O1A)=FVAR(1)
5.a Secondary CH2 refined with riding coordinates:
 C10(H10A,H10B), C16(H16A,H16B)
5.b Aromatic/amide H refined with riding coordinates:
 C1(H1), C5(H5), C7(H7), C12(H12), C13(H13), C14(H14), C15(H15), C18(H18),
 C19(H19), C20(H20), C21(H21), C23(H23), C24(H24), C25(H25), C26(H26), C27(H27),
  C29(H29), C30(H30), C31(H31), C32(H32), C33(H33), C35(H35), C36(H36),
 C37(H37), C38(H38), C39(H39), C41(H41), C42(H42), C43(H43), C44(H44), C45(H45)
5.c Idealised Me refined as rotating group:
 C8(H8A,H8B,H8C)
;
_olex2_submission_special_instructions 'No special instructions were received'

loop_
_space_group_symop_operation_xyz
'x, y, z'
'-x, -y, -z'

loop_
_atom_site_label
_atom_site_type_symbol
_atom_site_fract_x
_atom_site_fract_y
_atom_site_fract_z
_atom_site_U_iso_or_equiv
_atom_site_adp_type
_atom_site_occupancy
_atom_site_site_symmetry_order
_atom_site_calc_flag
_atom_site_refinement_flags_posn
_atom_site_refinement_flags_adp
_atom_site_refinement_flags_occupancy
_atom_site_disorder_assembly
_atom_site_disorder_group
Fe1 Fe 0.63489(6) 0.52279(5) 0.59350(4) 0.0268(2) Uani 1 1 d D . . . .
O1A O 0.5211(3) 0.4026(3) 0.4487(2) 0.0182(6) Uani 0.869(6) 1 d D . P A 1
O1B O 0.497(2) 0.4369(19) 0.4150(12) 0.0182(6) Uani 0.131(6) 1 d D . P A 2
O2 O 0.7513(3) 0.4123(3) 0.6148(2) 0.0330(7) Uani 1 1 d . . . . .
N1 N 0.2564(3) 0.3281(3) 0.2604(2) 0.0239(8) Uani 1 1 d . . . . .
N2 N 0.1958(4) 0.3736(3) 0.4268(3) 0.0302(9) Uani 1 1 d . . . . .
N3 N 0.4252(4) 0.5452(3) 0.3009(3) 0.0258(8) Uani 1 1 d . . . . .
C1 C 0.7053(4) 0.3050(4) 0.5657(3) 0.0307(11) Uani 1 1 d . . . . .
H1 H 0.752284 0.260600 0.596264 0.037 Uiso 1 1 calc R . . . .
C2 C 0.5889(4) 0.2396(4) 0.4678(3) 0.0249(9) Uani 1 1 d . . . . .
C3 C 0.5095(4) 0.2917(3) 0.4092(3) 0.0182(6) Uani 1 1 d . . . . .
C4 C 0.4187(4) 0.2216(4) 0.3062(3) 0.0258(10) Uani 1 1 d . . . . .
C5 C 0.3987(5) 0.1043(4) 0.2699(3) 0.0298(10) Uani 1 1 d . . . . .
H5 H 0.335939 0.058761 0.200625 0.036 Uiso 1 1 calc R . . . .
C6 C 0.4658(5) 0.0480(4) 0.3295(4) 0.0312(10) Uani 1 1 d . . . . .
C7 C 0.5634(4) 0.1186(4) 0.4272(3) 0.0307(11) Uani 1 1 d . . . . .
H7 H 0.614972 0.084610 0.468417 0.037 Uiso 1 1 calc R . . . .
C8 C 0.4285(5) -0.0837(4) 0.2879(4) 0.0395(12) Uani 1 1 d . . . . .
H8A H 0.335964 -0.124217 0.279698 0.059 Uiso 1 1 calc GR . . . .
H8B H 0.493774 -0.105931 0.335601 0.059 Uiso 1 1 calc GR . . . .
H8C H 0.431763 -0.106420 0.221406 0.059 Uiso 1 1 calc GR . . . .
C9 C 0.3481(4) 0.2743(4) 0.2315(3) 0.0285(10) Uani 1 1 d . . . . .
C10 C 0.1410(4) 0.2379(4) 0.2597(3) 0.0289(10) Uani 1 1 d . . . . .
H10A H 0.168658 0.172038 0.271969 0.035 Uiso 1 1 calc R . . . .
H10B H 0.062632 0.206162 0.191490 0.035 Uiso 1 1 calc R . . . .
C11 C 0.0969(5) 0.2871(3) 0.3399(3) 0.0249(10) Uani 1 1 d . . . . .
C12 C -0.0375(5) 0.2427(4) 0.3260(4) 0.0336(11) Uani 1 1 d . . . . .
H12 H -0.105981 0.183940 0.262996 0.040 Uiso 1 1 calc R . . . .
C13 C -0.0710(5) 0.2847(4) 0.4045(4) 0.0442(13) Uani 1 1 d . . . . .
H13 H -0.162522 0.254587 0.396541 0.053 Uiso 1 1 calc R . . . .
C14 C 0.0299(6) 0.3711(4) 0.4946(4) 0.0416(13) Uani 1 1 d . . . . .
H14 H 0.009114 0.400840 0.549846 0.050 Uiso 1 1 calc R . . . .
C15 C 0.1608(5) 0.4135(4) 0.5035(4) 0.0382(12) Uani 1 1 d . . . . .
H15 H 0.229871 0.473216 0.565830 0.046 Uiso 1 1 calc R . . . .
C16 C 0.2067(5) 0.3873(4) 0.1879(3) 0.0304(10) Uani 1 1 d . . . . .
H16A H 0.134030 0.412217 0.198428 0.036 Uiso 1 1 calc R . . . .
H16B H 0.167509 0.331743 0.116669 0.036 Uiso 1 1 calc R . . . .
C17 C 0.3244(4) 0.4933(4) 0.2057(3) 0.0266(10) Uani 1 1 d . . . . .
C18 C 0.3270(5) 0.5349(4) 0.1277(3) 0.0310(11) Uani 1 1 d . . . . .
H18 H 0.254907 0.496570 0.060596 0.037 Uiso 1 1 calc R . . . .
C19 C 0.4376(5) 0.6336(4) 0.1505(4) 0.0356(12) Uani 1 1 d . . . . .
H19 H 0.440871 0.665409 0.099175 0.043 Uiso 1 1 calc R . . . .
C20 C 0.5431(5) 0.6861(4) 0.2475(4) 0.0345(11) Uani 1 1 d . . . . .
H20 H 0.621108 0.752567 0.263664 0.041 Uiso 1 1 calc R . . . .
C21 C 0.5321(5) 0.6393(4) 0.3204(3) 0.0287(10) Uani 1 1 d . . . . .
H21 H 0.603832 0.675606 0.387679 0.034 Uiso 1 1 calc R . . . .
C22 C 0.0054(4) -0.2188(4) 0.1055(3) 0.0238(9) Uani 1 1 d . . . . .
C23 C 0.0362(4) -0.1215(4) 0.0748(3) 0.0270(10) Uani 1 1 d . . . . .
H23 H 0.003822 -0.060822 0.093582 0.032 Uiso 1 1 calc R . . . .
C24 C 0.1125(4) -0.1100(4) 0.0180(3) 0.0324(11) Uani 1 1 d . . . . .
H24 H 0.132435 -0.041825 0.000375 0.039 Uiso 1 1 calc R . . . .
C25 C 0.1588(5) -0.1974(4) -0.0124(3) 0.0340(11) Uani 1 1 d . . . . .
H25 H 0.211006 -0.190032 -0.050739 0.041 Uiso 1 1 calc R . . . .
C26 C 0.1276(5) -0.2961(4) 0.0139(3) 0.0341(11) Uani 1 1 d . . . . .
H26 H 0.157479 -0.357687 -0.007409 0.041 Uiso 1 1 calc R . . . .
C27 C 0.0528(4) -0.3057(4) 0.0713(3) 0.0262(10) Uani 1 1 d . . . . .
H27 H 0.032975 -0.374505 0.088136 0.031 Uiso 1 1 calc R . . . .
C28 C -0.1417(4) -0.3582(4) 0.1757(3) 0.0233(9) Uani 1 1 d . . . . .
C29 C -0.0578(5) -0.4117(4) 0.2248(3) 0.0279(10) Uani 1 1 d . . . . .
H29 H 0.038490 -0.370188 0.256812 0.034 Uiso 1 1 calc R . . . .
C30 C -0.1090(5) -0.5226(4) 0.2287(3) 0.0327(11) Uani 1 1 d . . . . .
H30 H -0.047722 -0.555378 0.262564 0.039 Uiso 1 1 calc R . . . .
C31 C -0.2489(5) -0.5859(4) 0.1836(4) 0.0369(12) Uani 1 1 d . . . . .
H31 H -0.284505 -0.661137 0.187317 0.044 Uiso 1 1 calc R . . . .
C32 C -0.3359(5) -0.5367(4) 0.1328(4) 0.0364(11) Uani 1 1 d . . . . .
H32 H -0.432035 -0.578956 0.100459 0.044 Uiso 1 1 calc R . . . .
C33 C -0.2825(4) -0.4258(4) 0.1291(3) 0.0276(10) Uani 1 1 d . . . . .
H33 H -0.344100 -0.394361 0.093414 0.033 Uiso 1 1 calc R . . . .
C34 C -0.1952(4) -0.1673(3) 0.1452(3) 0.0228(9) Uani 1 1 d . . . . .
C35 C -0.2890(4) -0.2046(4) 0.0426(3) 0.0302(10) Uani 1 1 d . . . . .
H35 H -0.280960 -0.261434 -0.007439 0.036 Uiso 1 1 calc R . . . .
C36 C -0.3929(5) -0.1624(4) 0.0109(4) 0.0371(12) Uani 1 1 d . . . . .
H36 H -0.453313 -0.189641 -0.059678 0.044 Uiso 1 1 calc R . . . .
C37 C -0.4090(5) -0.0802(4) 0.0819(4) 0.0370(12) Uani 1 1 d . . . . .
H37 H -0.480958 -0.051874 0.060845 0.044 Uiso 1 1 calc R . . . .
C38 C -0.3189(5) -0.0407(4) 0.1834(4) 0.0351(11) Uani 1 1 d . . . . .
H38 H -0.328147 0.015511 0.233158 0.042 Uiso 1 1 calc R . . . .
C39 C -0.2139(5) -0.0833(4) 0.2133(3) 0.0293(10) Uani 1 1 d . . . . .
H39 H -0.151975 -0.053503 0.283688 0.035 Uiso 1 1 calc R . . . .
C40 C 0.0333(4) -0.1390(4) 0.2996(3) 0.0220(9) Uani 1 1 d . . . . .
C41 C 0.1440(4) -0.0376(4) 0.3254(3) 0.0272(10) Uani 1 1 d . . . . .
H41 H 0.165768 -0.021645 0.272496 0.033 Uiso 1 1 calc R . . . .
C42 C 0.2241(5) 0.0416(4) 0.4254(3) 0.0333(11) Uani 1 1 d . . . . .
H42 H 0.298728 0.109723 0.439246 0.040 Uiso 1 1 calc R . . . .
C43 C 0.1959(5) 0.0217(4) 0.5044(3) 0.0332(11) Uani 1 1 d . . . . .
H43 H 0.249439 0.076016 0.572607 0.040 Uiso 1 1 calc R . . . .
C44 C 0.0877(5) -0.0792(4) 0.4821(3) 0.0305(11) Uani 1 1 d . . . . .
H44 H 0.067337 -0.094772 0.535638 0.037 Uiso 1 1 calc R . . . .
C45 C 0.0091(4) -0.1574(4) 0.3826(3) 0.0273(10) Uani 1 1 d . . . . .
H45 H -0.064032 -0.226217 0.369628 0.033 Uiso 1 1 calc R . . . .
B1 B -0.0749(5) -0.2227(4) 0.1799(4) 0.0244(11) Uani 1 1 d . . . . .

loop_
_atom_site_aniso_label
_atom_site_aniso_U_11
_atom_site_aniso_U_22
_atom_site_aniso_U_33
_atom_site_aniso_U_23
_atom_site_aniso_U_13
_atom_site_aniso_U_12
Fe1 0.0282(4) 0.0227(4) 0.0193(3) 0.0054(3) 0.0022(3) 0.0065(3)
O1A 0.0187(13) 0.0131(12) 0.0177(13) 0.0054(10) 0.0019(11) 0.0060(11)
O1B 0.0187(13) 0.0131(12) 0.0177(13) 0.0054(10) 0.0019(11) 0.0060(11)
O2 0.0325(18) 0.0264(18) 0.0274(17) 0.0056(14) 0.0012(14) 0.0108(15)
N1 0.0211(19) 0.0224(19) 0.0189(18) 0.0066(15) 0.0033(15) 0.0019(17)
N2 0.037(2) 0.024(2) 0.026(2) 0.0088(17) 0.0103(18) 0.0091(19)
N3 0.027(2) 0.0203(19) 0.0245(19) 0.0086(16) 0.0055(16) 0.0067(18)
C1 0.026(2) 0.036(3) 0.030(3) 0.016(2) 0.007(2) 0.014(2)
C2 0.020(2) 0.023(2) 0.027(2) 0.0072(19) 0.0068(18) 0.007(2)
C3 0.0187(13) 0.0131(12) 0.0177(13) 0.0054(10) 0.0019(11) 0.0060(11)
C4 0.022(2) 0.027(2) 0.023(2) 0.0098(19) 0.0072(18) 0.004(2)
C5 0.031(3) 0.027(3) 0.021(2) 0.0038(19) 0.008(2) 0.005(2)
C6 0.029(3) 0.023(2) 0.039(3) 0.005(2) 0.015(2) 0.010(2)
C7 0.029(3) 0.025(2) 0.042(3) 0.013(2) 0.013(2) 0.016(2)
C8 0.040(3) 0.027(3) 0.042(3) 0.006(2) 0.012(2) 0.012(2)
C9 0.031(3) 0.033(3) 0.018(2) 0.0088(19) 0.0055(19) 0.014(2)
C10 0.028(2) 0.024(2) 0.027(2) 0.0079(19) 0.009(2) 0.004(2)
C11 0.036(3) 0.016(2) 0.024(2) 0.0119(19) 0.011(2) 0.010(2)
C12 0.036(3) 0.028(3) 0.038(3) 0.018(2) 0.014(2) 0.010(2)
C13 0.038(3) 0.039(3) 0.062(4) 0.024(3) 0.026(3) 0.012(3)
C14 0.055(4) 0.039(3) 0.047(3) 0.020(3) 0.035(3) 0.019(3)
C15 0.051(3) 0.033(3) 0.028(3) 0.010(2) 0.016(2) 0.015(3)
C16 0.030(3) 0.032(3) 0.020(2) 0.009(2) 0.0023(19) 0.010(2)
C17 0.030(2) 0.027(2) 0.023(2) 0.0113(19) 0.0088(19) 0.013(2)
C18 0.041(3) 0.033(3) 0.025(2) 0.014(2) 0.012(2) 0.021(2)
C19 0.051(3) 0.035(3) 0.040(3) 0.022(2) 0.028(3) 0.025(3)
C20 0.040(3) 0.019(2) 0.047(3) 0.014(2) 0.022(2) 0.008(2)
C21 0.030(3) 0.022(2) 0.030(2) 0.007(2) 0.010(2) 0.009(2)
C22 0.019(2) 0.025(2) 0.015(2) 0.0045(18) -0.0008(17) 0.003(2)
C23 0.027(2) 0.028(2) 0.018(2) 0.0071(19) 0.0048(19) 0.005(2)
C24 0.029(3) 0.033(3) 0.022(2) 0.010(2) 0.003(2) 0.002(2)
C25 0.027(3) 0.051(3) 0.021(2) 0.015(2) 0.010(2) 0.008(2)
C26 0.030(3) 0.041(3) 0.026(2) 0.008(2) 0.007(2) 0.016(2)
C27 0.025(2) 0.031(3) 0.019(2) 0.0100(19) 0.0057(18) 0.010(2)
C28 0.027(2) 0.026(2) 0.017(2) 0.0071(18) 0.0100(18) 0.010(2)
C29 0.029(3) 0.025(2) 0.021(2) 0.0083(19) 0.0049(19) 0.006(2)
C30 0.041(3) 0.030(3) 0.032(3) 0.015(2) 0.013(2) 0.019(2)
C31 0.044(3) 0.023(2) 0.045(3) 0.015(2) 0.020(2) 0.010(2)
C32 0.030(3) 0.029(3) 0.040(3) 0.012(2) 0.010(2) 0.004(2)
C33 0.026(2) 0.029(2) 0.026(2) 0.012(2) 0.0080(19) 0.008(2)
C34 0.022(2) 0.018(2) 0.026(2) 0.0112(18) 0.0085(18) 0.0031(19)
C35 0.027(2) 0.032(3) 0.027(2) 0.012(2) 0.005(2) 0.011(2)
C36 0.028(3) 0.042(3) 0.035(3) 0.025(2) 0.003(2) 0.007(2)
C37 0.026(3) 0.035(3) 0.057(3) 0.028(3) 0.014(2) 0.015(2)
C38 0.033(3) 0.024(3) 0.047(3) 0.013(2) 0.016(2) 0.010(2)
C39 0.030(3) 0.028(2) 0.028(2) 0.013(2) 0.010(2) 0.009(2)
C40 0.021(2) 0.026(2) 0.019(2) 0.0091(18) 0.0064(18) 0.011(2)
C41 0.024(2) 0.030(3) 0.022(2) 0.0073(19) 0.0077(19) 0.007(2)
C42 0.027(3) 0.029(3) 0.030(3) 0.003(2) 0.006(2) 0.004(2)
C43 0.032(3) 0.036(3) 0.021(2) 0.001(2) 0.003(2) 0.018(2)
C44 0.035(3) 0.037(3) 0.023(2) 0.014(2) 0.011(2) 0.017(2)
C45 0.027(2) 0.026(2) 0.026(2) 0.0105(19) 0.0078(19) 0.009(2)
B1 0.026(3) 0.025(3) 0.018(2) 0.010(2) 0.006(2) 0.008(2)

loop_
_atom_type_symbol
_atom_type_description
_atom_type_scat_dispersion_real
_atom_type_scat_dispersion_imag
_atom_type_scat_source
C C 0.0033 0.0016 'International Tables Vol C Tables 4.2.6.8 and 6.1.1.4'
H H 0.0000 0.0000 'International Tables Vol C Tables 4.2.6.8 and 6.1.1.4'
B B 0.0013 0.0007 'International Tables Vol C Tables 4.2.6.8 and 6.1.1.4'
Fe Fe 0.3463 0.8444 'International Tables Vol C Tables 4.2.6.8 and 6.1.1.4'
N N 0.0061 0.0033 'International Tables Vol C Tables 4.2.6.8 and 6.1.1.4'
O O 0.0106 0.0060 'International Tables Vol C Tables 4.2.6.8 and 6.1.1.4'

loop_
_geom_angle_atom_site_label_1
_geom_angle_atom_site_label_2
_geom_angle_atom_site_label_3
_geom_angle
_geom_angle_site_symmetry_1
_geom_angle_site_symmetry_3
_geom_angle_publ_flag
O1A Fe1 O1A 83.74(12) . 2_666 ?
O1A Fe1 O2 85.89(12) . . ?
O1A Fe1 N1 87.91(12) 2_666 2_666 ?
O1A Fe1 N1 170.65(13) . 2_666 ?
O1A Fe1 N2 99.67(13) . 2_666 ?
O1A Fe1 N3 96.31(13) 2_666 2_666 ?
O1A Fe1 N3 109.45(14) . 2_666 ?
O1B Fe1 O1B 79.1(8) 2_666 . ?
O1B Fe1 O2 155.7(8) 2_666 . ?
O1B Fe1 N3 79.2(8) 2_666 2_666 ?
O2 Fe1 O1A 167.17(12) . 2_666 ?
O2 Fe1 O1B 101.2(6) . . ?
O2 Fe1 N1 102.92(12) . 2_666 ?
O2 Fe1 N2 83.31(13) . 2_666 ?
O2 Fe1 N3 80.05(12) . 2_666 ?
N1 Fe1 O1B 152.7(6) 2_666 . ?
N2 Fe1 O1A 105.86(13) 2_666 2_666 ?
N2 Fe1 O1B 92.0(5) 2_666 . ?
N2 Fe1 N1 78.55(13) 2_666 2_666 ?
N2 Fe1 N3 145.07(13) 2_666 2_666 ?
N3 Fe1 O1B 121.2(6) 2_666 . ?
N3 Fe1 N1 75.60(13) 2_666 2_666 ?
Fe1 O1A Fe1 96.26(12) . 2_666 ?
C3 O1A Fe1 127.7(3) . 2_666 ?
C3 O1A Fe1 130.5(3) . . ?
Fe1 O1B Fe1 100.9(8) 2_666 . ?
Fe1 O1B C3 128.8(13) 2_666 . ?
C3 O1B Fe1 92.7(8) . . ?
C1 O2 Fe1 124.0(3) . . ?
C9 N1 Fe1 113.2(2) . 2_666 ?
C10 N1 Fe1 111.5(2) . 2_666 ?
C10 N1 C9 110.9(3) . . ?
C10 N1 C16 111.2(3) . . ?
C16 N1 Fe1 101.3(2) . 2_666 ?
C16 N1 C9 108.5(3) . . ?
C11 N2 Fe1 113.7(3) . 2_666 ?
C11 N2 C15 117.7(4) . . ?
C15 N2 Fe1 124.0(3) . 2_666 ?
C17 N3 Fe1 110.9(3) . 2_666 ?
C21 N3 Fe1 129.6(3) . 2_666 ?
C21 N3 C17 118.5(4) . . ?
O2 C1 H1 116.2 . . ?
O2 C1 C2 127.6(4) . . ?
C2 C1 H1 116.2 . . ?
C3 C2 C1 124.1(4) . . ?
C7 C2 C1 115.6(4) . . ?
C7 C2 C3 120.1(4) . . ?
O1A C3 C2 121.8(4) . . ?
O1A C3 C4 121.0(3) . . ?
C2 C3 O1B 140.7(6) . . ?
C4 C3 O1B 101.4(5) . . ?
C4 C3 C2 117.3(4) . . ?
C3 C4 C9 121.6(4) . . ?
C5 C4 C3 119.9(4) . . ?
C5 C4 C9 118.4(4) . . ?
C4 C5 H5 118.2 . . ?
C4 C5 C6 123.6(4) . . ?
C6 C5 H5 118.2 . . ?
C5 C6 C8 120.7(4) . . ?
C7 C6 C5 116.5(4) . . ?
C7 C6 C8 122.7(4) . . ?
C2 C7 H7 119.0 . . ?
C6 C7 C2 122.0(4) . . ?
C6 C7 H7 119.0 . . ?
C6 C8 H8A 109.5 . . ?
C6 C8 H8B 109.5 . . ?
C6 C8 H8C 109.5 . . ?
H8A C8 H8B 109.5 . . ?
H8A C8 H8C 109.5 . . ?
H8B C8 H8C 109.5 . . ?
N1 C9 C4 114.2(3) . . ?
N1 C10 H10A 109.2 . . ?
N1 C10 H10B 109.2 . . ?
N1 C10 C11 112.0(3) . . ?
H10A C10 H10B 107.9 . . ?
C11 C10 H10A 109.2 . . ?
C11 C10 H10B 109.2 . . ?
N2 C11 C10 116.4(4) . . ?
N2 C11 C12 122.0(4) . . ?
C12 C11 C10 121.5(4) . . ?
C11 C12 H12 120.3 . . ?
C13 C12 C11 119.4(5) . . ?
C13 C12 H12 120.3 . . ?
C12 C13 H13 120.5 . . ?
C12 C13 C14 119.1(5) . . ?
C14 C13 H13 120.5 . . ?
C13 C14 H14 120.4 . . ?
C15 C14 C13 119.1(5) . . ?
C15 C14 H14 120.4 . . ?
N2 C15 C14 122.6(5) . . ?
N2 C15 H15 118.7 . . ?
C14 C15 H15 118.7 . . ?
N1 C16 H16A 109.8 . . ?
N1 C16 H16B 109.8 . . ?
N1 C16 C17 109.3(3) . . ?
H16A C16 H16B 108.3 . . ?
C17 C16 H16A 109.8 . . ?
C17 C16 H16B 109.8 . . ?
N3 C17 C16 116.2(4) . . ?
N3 C17 C18 122.2(4) . . ?
C18 C17 C16 121.5(4) . . ?
C17 C18 H18 121.0 . . ?
C19 C18 C17 118.0(4) . . ?
C19 C18 H18 121.0 . . ?
C18 C19 H19 119.9 . . ?
C20 C19 C18 120.2(4) . . ?
C20 C19 H19 119.9 . . ?
C19 C20 H20 121.1 . . ?
C21 C20 C19 117.9(4) . . ?
C21 C20 H20 121.1 . . ?
N3 C21 C20 123.1(4) . . ?
N3 C21 H21 118.4 . . ?
C20 C21 H21 118.4 . . ?
C23 C22 B1 120.7(4) . . ?
C27 C22 C23 114.6(4) . . ?
C27 C22 B1 124.7(4) . . ?
C22 C23 H23 118.6 . . ?
C24 C23 C22 122.9(4) . . ?
C24 C23 H23 118.6 . . ?
C23 C24 H24 119.9 . . ?
C25 C24 C23 120.2(4) . . ?
C25 C24 H24 119.9 . . ?
C24 C25 H25 120.6 . . ?
C24 C25 C26 118.7(4) . . ?
C26 C25 H25 120.6 . . ?
C25 C26 H26 119.8 . . ?
C25 C26 C27 120.4(4) . . ?
C27 C26 H26 119.8 . . ?
C22 C27 H27 118.4 . . ?
C26 C27 C22 123.1(4) . . ?
C26 C27 H27 118.4 . . ?
C29 C28 C33 115.0(4) . . ?
C29 C28 B1 120.5(4) . . ?
C33 C28 B1 124.5(4) . . ?
C28 C29 H29 118.5 . . ?
C30 C29 C28 123.0(4) . . ?
C30 C29 H29 118.5 . . ?
C29 C30 H30 119.8 . . ?
C31 C30 C29 120.5(4) . . ?
C31 C30 H30 119.8 . . ?
C30 C31 H31 120.8 . . ?
C30 C31 C32 118.4(4) . . ?
C32 C31 H31 120.8 . . ?
C31 C32 H32 119.9 . . ?
C31 C32 C33 120.2(4) . . ?
C33 C32 H32 119.9 . . ?
C28 C33 H33 118.5 . . ?
C32 C33 C28 122.9(4) . . ?
C32 C33 H33 118.5 . . ?
C35 C34 B1 121.3(4) . . ?
C39 C34 C35 114.7(4) . . ?
C39 C34 B1 124.0(4) . . ?
C34 C35 H35 118.5 . . ?
C36 C35 C34 123.1(4) . . ?
C36 C35 H35 118.5 . . ?
C35 C36 H36 119.9 . . ?
C35 C36 C37 120.1(4) . . ?
C37 C36 H36 119.9 . . ?
C36 C37 H37 120.6 . . ?
C38 C37 C36 118.8(4) . . ?
C38 C37 H37 120.6 . . ?
C37 C38 H38 120.0 . . ?
C37 C38 C39 120.0(4) . . ?
C39 C38 H38 120.0 . . ?
C34 C39 C38 123.3(4) . . ?
C34 C39 H39 118.3 . . ?
C38 C39 H39 118.3 . . ?
C41 C40 C45 115.1(4) . . ?
C41 C40 B1 122.8(4) . . ?
C45 C40 B1 121.6(4) . . ?
C40 C41 H41 118.6 . . ?
C40 C41 C42 122.9(4) . . ?
C42 C41 H41 118.6 . . ?
C41 C42 H42 119.8 . . ?
C43 C42 C41 120.4(4) . . ?
C43 C42 H42 119.8 . . ?
C42 C43 H43 120.7 . . ?
C42 C43 C44 118.6(4) . . ?
C44 C43 H43 120.7 . . ?
C43 C44 H44 119.7 . . ?
C45 C44 C43 120.6(4) . . ?
C45 C44 H44 119.7 . . ?
C40 C45 H45 118.8 . . ?
C44 C45 C40 122.5(4) . . ?
C44 C45 H45 118.8 . . ?
C22 B1 C34 109.5(3) . . ?
C22 B1 C40 109.9(3) . . ?
C28 B1 C22 111.4(3) . . ?
C28 B1 C34 110.6(3) . . ?
C28 B1 C40 108.4(3) . . ?
C40 B1 C34 107.0(3) . . ?

loop_
_geom_bond_atom_site_label_1
_geom_bond_atom_site_label_2
_geom_bond_distance
_geom_bond_site_symmetry_2
_geom_bond_publ_flag
Fe1 O1A 2.168(3) 2_666 ?
Fe1 O1A 2.036(3) . ?
Fe1 O1B 1.65(2) 2_666 ?
Fe1 O1B 2.365(15) . ?
Fe1 O2 2.142(3) . ?
Fe1 N1 2.194(3) 2_666 ?
Fe1 N2 2.165(4) 2_666 ?
Fe1 N3 2.173(3) 2_666 ?
O1A C3 1.331(5) . ?
O1B C3 1.85(2) . ?
O2 C1 1.240(5) . ?
N1 C9 1.491(5) . ?
N1 C10 1.477(5) . ?
N1 C16 1.488(5) . ?
N2 C11 1.347(5) . ?
N2 C15 1.360(6) . ?
N3 C17 1.340(5) . ?
N3 C21 1.336(5) . ?
C1 H1 0.9500 . ?
C1 C2 1.443(6) . ?
C2 C3 1.422(5) . ?
C2 C7 1.409(6) . ?
C3 C4 1.413(5) . ?
C4 C5 1.374(6) . ?
C4 C9 1.523(5) . ?
C5 H5 0.9500 . ?
C5 C6 1.403(6) . ?
C6 C7 1.378(6) . ?
C6 C8 1.511(6) . ?
C7 H7 0.9500 . ?
C8 H8A 0.9800 . ?
C8 H8B 0.9800 . ?
C8 H8C 0.9800 . ?
C10 H10A 0.9900 . ?
C10 H10B 0.9900 . ?
C10 C11 1.506(6) . ?
C11 C12 1.385(6) . ?
C12 H12 0.9500 . ?
C12 C13 1.377(7) . ?
C13 H13 0.9500 . ?
C13 C14 1.378(7) . ?
C14 H14 0.9500 . ?
C14 C15 1.371(7) . ?
C15 H15 0.9500 . ?
C16 H16A 0.9900 . ?
C16 H16B 0.9900 . ?
C16 C17 1.507(6) . ?
C17 C18 1.389(6) . ?
C18 H18 0.9500 . ?
C18 C19 1.381(6) . ?
C19 H19 0.9500 . ?
C19 C20 1.378(7) . ?
C20 H20 0.9500 . ?
C20 C21 1.377(6) . ?
C21 H21 0.9500 . ?
C22 C23 1.407(6) . ?
C22 C27 1.398(6) . ?
C22 B1 1.651(6) . ?
C23 H23 0.9500 . ?
C23 C24 1.398(6) . ?
C24 H24 0.9500 . ?
C24 C25 1.379(6) . ?
C25 H25 0.9500 . ?
C25 C26 1.384(6) . ?
C26 H26 0.9500 . ?
C26 C27 1.392(6) . ?
C27 H27 0.9500 . ?
C28 C29 1.399(5) . ?
C28 C33 1.403(6) . ?
C28 B1 1.650(6) . ?
C29 H29 0.9500 . ?
C29 C30 1.388(6) . ?
C30 H30 0.9500 . ?
C30 C31 1.386(7) . ?
C31 H31 0.9500 . ?
C31 C32 1.390(6) . ?
C32 H32 0.9500 . ?
C32 C33 1.390(6) . ?
C33 H33 0.9500 . ?
C34 C35 1.402(6) . ?
C34 C39 1.394(6) . ?
C34 B1 1.658(6) . ?
C35 H35 0.9500 . ?
C35 C36 1.386(6) . ?
C36 H36 0.9500 . ?
C36 C37 1.389(7) . ?
C37 H37 0.9500 . ?
C37 C38 1.376(6) . ?
C38 H38 0.9500 . ?
C38 C39 1.395(6) . ?
C39 H39 0.9500 . ?
C40 C41 1.391(6) . ?
C40 C45 1.411(6) . ?
C40 B1 1.653(6) . ?
C41 H41 0.9500 . ?
C41 C42 1.392(6) . ?
C42 H42 0.9500 . ?
C42 C43 1.379(6) . ?
C43 H43 0.9500 . ?
C43 C44 1.386(6) . ?
C44 H44 0.9500 . ?
C44 C45 1.382(6) . ?
C45 H45 0.9500 . ?

loop_
_geom_torsion_atom_site_label_1
_geom_torsion_atom_site_label_2
_geom_torsion_atom_site_label_3
_geom_torsion_atom_site_label_4
_geom_torsion
_geom_torsion_site_symmetry_1
_geom_torsion_site_symmetry_2
_geom_torsion_site_symmetry_3
_geom_torsion_site_symmetry_4
_geom_torsion_publ_flag
Fe1 O1A C3 C2 -3.8(6) . . . . ?
Fe1 O1A C3 C2 -151.0(3) 2_666 . . . ?
Fe1 O1A C3 C4 177.3(3) . . . . ?
Fe1 O1A C3 C4 30.1(5) 2_666 . . . ?
Fe1 O1B C3 C2 -122.6(10) 2_666 . . . ?
Fe1 O1B C3 C2 -16.3(14) . . . . ?
Fe1 O1B C3 C4 174.2(5) . . . . ?
Fe1 O1B C3 C4 68.0(12) 2_666 . . . ?
Fe1 O2 C1 C2 21.4(6) . . . . ?
Fe1 N1 C9 C4 62.3(4) 2_666 . . . ?
Fe1 N1 C10 C11 20.0(4) 2_666 . . . ?
Fe1 N1 C16 C17 50.6(4) 2_666 . . . ?
Fe1 N2 C11 C10 27.8(4) 2_666 . . . ?
Fe1 N2 C11 C12 -154.2(3) 2_666 . . . ?
Fe1 N2 C15 C14 153.0(4) 2_666 . . . ?
Fe1 N3 C17 C16 -11.1(4) 2_666 . . . ?
Fe1 N3 C17 C18 168.5(3) 2_666 . . . ?
Fe1 N3 C21 C20 -166.4(3) 2_666 . . . ?
O1A C3 C4 C5 -173.7(4) . . . . ?
O1A C3 C4 C9 10.0(6) . . . . ?
O1B C3 C4 C5 179.9(8) . . . . ?
O1B C3 C4 C9 3.6(8) . . . . ?
O2 C1 C2 C3 2.3(8) . . . . ?
O2 C1 C2 C7 177.0(4) . . . . ?
N1 C10 C11 N2 -32.3(5) . . . . ?
N1 C10 C11 C12 149.7(4) . . . . ?
N1 C16 C17 N3 -28.3(5) . . . . ?
N1 C16 C17 C18 152.1(4) . . . . ?
N2 C11 C12 C13 -2.5(6) . . . . ?
N3 C17 C18 C19 -0.5(6) . . . . ?
C1 C2 C3 O1A -12.5(7) . . . . ?
C1 C2 C3 O1B -2.0(13) . . . . ?
C1 C2 C3 C4 166.4(4) . . . . ?
C1 C2 C7 C6 -172.4(4) . . . . ?
C2 C3 C4 C5 7.4(6) . . . . ?
C2 C3 C4 C9 -168.9(4) . . . . ?
C3 C2 C7 C6 2.5(7) . . . . ?
C3 C4 C5 C6 -1.1(7) . . . . ?
C3 C4 C9 N1 -61.6(5) . . . . ?
C4 C5 C6 C7 -4.6(7) . . . . ?
C4 C5 C6 C8 173.9(4) . . . . ?
C5 C4 C9 N1 122.1(4) . . . . ?
C5 C6 C7 C2 3.9(7) . . . . ?
C7 C2 C3 O1A 173.0(4) . . . . ?
C7 C2 C3 O1B -176.4(11) . . . . ?
C7 C2 C3 C4 -8.1(6) . . . . ?
C8 C6 C7 C2 -174.6(4) . . . . ?
C9 N1 C10 C11 147.0(3) . . . . ?
C9 N1 C16 C17 -68.7(4) . . . . ?
C9 C4 C5 C6 175.3(4) . . . . ?
C10 N1 C9 C4 -63.7(4) . . . . ?
C10 N1 C16 C17 169.1(3) . . . . ?
C10 C11 C12 C13 175.4(4) . . . . ?
C11 N2 C15 C14 -1.4(6) . . . . ?
C11 C12 C13 C14 0.8(7) . . . . ?
C12 C13 C14 C15 0.5(7) . . . . ?
C13 C14 C15 N2 -0.2(7) . . . . ?
C15 N2 C11 C10 -175.2(4) . . . . ?
C15 N2 C11 C12 2.8(6) . . . . ?
C16 N1 C9 C4 173.9(3) . . . . ?
C16 N1 C10 C11 -92.2(4) . . . . ?
C16 C17 C18 C19 179.1(4) . . . . ?
C17 N3 C21 C20 0.5(6) . . . . ?
C17 C18 C19 C20 1.8(6) . . . . ?
C18 C19 C20 C21 -2.0(7) . . . . ?
C19 C20 C21 N3 0.8(6) . . . . ?
C21 N3 C17 C16 179.8(4) . . . . ?
C21 N3 C17 C18 -0.6(6) . . . . ?
C22 C23 C24 C25 1.4(6) . . . . ?
C23 C22 C27 C26 1.6(6) . . . . ?
C23 C22 B1 C28 162.1(4) . . . . ?
C23 C22 B1 C34 39.5(5) . . . . ?
C23 C22 B1 C40 -77.8(4) . . . . ?
C23 C24 C25 C26 0.3(6) . . . . ?
C24 C25 C26 C27 -1.0(7) . . . . ?
C25 C26 C27 C22 0.0(7) . . . . ?
C27 C22 C23 C24 -2.3(6) . . . . ?
C27 C22 B1 C28 -20.6(5) . . . . ?
C27 C22 B1 C34 -143.2(4) . . . . ?
C27 C22 B1 C40 99.5(4) . . . . ?
C28 C29 C30 C31 -0.5(7) . . . . ?
C29 C28 C33 C32 1.3(6) . . . . ?
C29 C28 B1 C22 73.8(5) . . . . ?
C29 C28 B1 C34 -164.3(4) . . . . ?
C29 C28 B1 C40 -47.3(5) . . . . ?
C29 C30 C31 C32 1.3(7) . . . . ?
C30 C31 C32 C33 -0.9(7) . . . . ?
C31 C32 C33 C28 -0.5(7) . . . . ?
C33 C28 C29 C30 -0.8(6) . . . . ?
C33 C28 B1 C22 -109.5(4) . . . . ?
C33 C28 B1 C34 12.5(5) . . . . ?
C33 C28 B1 C40 129.5(4) . . . . ?
C34 C35 C36 C37 -0.8(7) . . . . ?
C35 C34 C39 C38 1.4(6) . . . . ?
C35 C34 B1 C22 49.2(5) . . . . ?
C35 C34 B1 C28 -73.8(5) . . . . ?
C35 C34 B1 C40 168.3(4) . . . . ?
C35 C36 C37 C38 1.0(7) . . . . ?
C36 C37 C38 C39 -0.1(7) . . . . ?
C37 C38 C39 C34 -1.2(7) . . . . ?
C39 C34 C35 C36 -0.4(6) . . . . ?
C39 C34 B1 C22 -132.0(4) . . . . ?
C39 C34 B1 C28 105.0(4) . . . . ?
C39 C34 B1 C40 -12.9(5) . . . . ?
C40 C41 C42 C43 0.0(7) . . . . ?
C41 C40 C45 C44 1.3(6) . . . . ?
C41 C40 B1 C22 31.7(5) . . . . ?
C41 C40 B1 C28 153.7(4) . . . . ?
C41 C40 B1 C34 -87.0(5) . . . . ?
C41 C42 C43 C44 0.9(6) . . . . ?
C42 C43 C44 C45 -0.7(6) . . . . ?
C43 C44 C45 C40 -0.5(6) . . . . ?
C45 C40 C41 C42 -1.1(6) . . . . ?
C45 C40 B1 C22 -156.7(4) . . . . ?
C45 C40 B1 C28 -34.7(5) . . . . ?
C45 C40 B1 C34 84.6(4) . . . . ?
B1 C22 C23 C24 175.3(4) . . . . ?
B1 C22 C27 C26 -175.9(4) . . . . ?
B1 C28 C29 C30 176.2(4) . . . . ?
B1 C28 C33 C32 -175.6(4) . . . . ?
B1 C34 C35 C36 178.5(4) . . . . ?
B1 C34 C39 C38 -177.5(4) . . . . ?
B1 C40 C41 C42 171.0(4) . . . . ?
B1 C40 C45 C44 -170.9(4) . . . . ?
